data_2233042
loop_
_publ_author_name
'Ha, Kwang'

_publ_section_title
;
 Dibromido(2,3-di-2-pyridylpyrazine-\k^2^<i>N</i>^2^,<i>N</i>^3^)palladium(II)
;
_journal_coeditor_code ZJ2038
_journal_issue 12
_journal_name_full 'Acta Crystallographica Section E'
_journal_page_first m1896
_journal_paper_doi 10.1107/S1600536811050525
_journal_volume 67
_journal_year 2011
_chemical_formula_iupac '[Pd Br2 (C14 H10 N4)]'
_chemical_formula_moiety 'C14 H10 Br2 N4 Pd'
_chemical_formula_sum 'C14 H10 Br2 N4 Pd'
_chemical_formula_weight 500.48
_chemical_name_systematic
;
Dibromido(2,3-di-2-pyridylpyrazine-\k^2^<i>N</i>^2^,<i>N</i>^3^)palladium(II)
;
_space_group_IT_number 14
_symmetry_cell_setting monoclinic
_symmetry_space_group_name_Hall '-P 2yn'
_symmetry_space_group_name_H-M 'P 1 21/n 1'
_atom_sites_solution_hydrogens geom
_atom_sites_solution_primary direct
_atom_sites_solution_secondary difmap
_cell_angle_alpha 90.00
_cell_angle_beta 101.129(5)
_cell_angle_gamma 90.00
_cell_formula_units_Z 4
_cell_length_a 8.515(2)
_cell_length_b 15.408(4)
_cell_length_c 11.941(3)
_cell_measurement_reflns_used 4302
_cell_measurement_temperature 200(2)
_cell_measurement_theta_max 25.97
_cell_measurement_theta_min 2.64
_cell_volume 1537.2(7)
_computing_cell_refinement 'SAINT (Bruker, 2000)'
_computing_data_collection 'SMART (Bruker, 2000)'
_computing_data_reduction 'SAINT (Bruker, 2000)'
_computing_molecular_graphics 'ORTEP-3 (Farrugia, 1997) and PLATON (Spek, 2009)'
_computing_publication_material 'SHELXL97 (Sheldrick, 2008)'
_computing_structure_refinement 'SHELXL97 (Sheldrick, 2008)'
_computing_structure_solution 'SHELXS97 (Sheldrick, 2008)'
_diffrn_ambient_temperature 200(2)
_diffrn_measured_fraction_theta_full 0.994
_diffrn_measured_fraction_theta_max 0.994
_diffrn_measurement_device_type 'Bruker SMART 1000 CCD'
_diffrn_measurement_method '\f and \w scans'
_diffrn_radiation_monochromator graphite
_diffrn_radiation_source 'fine-focus sealed tube'
_diffrn_radiation_type MoK\a
_diffrn_radiation_wavelength 0.71073
_diffrn_reflns_av_R_equivalents 0.0460
_diffrn_reflns_av_sigmaI/netI 0.0529
_diffrn_reflns_limit_h_max 10
_diffrn_reflns_limit_h_min -10
_diffrn_reflns_limit_k_max 15
_diffrn_reflns_limit_k_min -18
_diffrn_reflns_limit_l_max 14
_diffrn_reflns_limit_l_min -14
_diffrn_reflns_number 9366
_diffrn_reflns_theta_full 26.01
_diffrn_reflns_theta_max 26.01
_diffrn_reflns_theta_min 2.18
_diffrn_standards_decay_% 0
_diffrn_standards_interval_count 0
_diffrn_standards_interval_time 0
_diffrn_standards_number 0
_exptl_absorpt_coefficient_mu 6.402
_exptl_absorpt_correction_T_max 1.000000
_exptl_absorpt_correction_T_min 0.688482
_exptl_absorpt_correction_type multi-scan
_exptl_absorpt_process_details '(SADABS; Bruker, 2000)'
_exptl_crystal_colour yellow
_exptl_crystal_density_diffrn 2.162
_exptl_crystal_density_method 'not measured'
_exptl_crystal_description block
_exptl_crystal_F_000 952
_exptl_crystal_size_max 0.26
_exptl_crystal_size_mid 0.11
_exptl_crystal_size_min 0.10
_refine_diff_density_max 0.840
_refine_diff_density_min -0.559
_refine_ls_extinction_method none
_refine_ls_goodness_of_fit_ref 1.033
_refine_ls_hydrogen_treatment constr
_refine_ls_matrix_type full
_refine_ls_number_parameters 190
_refine_ls_number_reflns 2998
_refine_ls_number_restraints 0
_refine_ls_restrained_S_all 1.033
_refine_ls_R_factor_all 0.0493
_refine_ls_R_factor_gt 0.0338
_refine_ls_shift/su_max 0.000
_refine_ls_shift/su_mean 0.000
_refine_ls_structure_factor_coef Fsqd
_refine_ls_weighting_details 'calc w=1/[\s^2^(Fo^2^)+(0.0360P)^2^+0.1829P] where P=(Fo^2^+2Fc^2^)/3'
_refine_ls_weighting_scheme calc
_refine_ls_wR_factor_gt 0.0757
_refine_ls_wR_factor_ref 0.0859
_reflns_number_gt 2384
_reflns_number_total 2998
_reflns_threshold_expression >2sigma(I)
_cod_data_source_file zj2038.cif
_cod_data_source_block I
_cod_original_cell_volume 1537.3(7)
_cod_original_sg_symbol_H-M 'P 21/n'
_cod_database_code 2233042
_cod_database_fobs_code 2233042

loop_
_symmetry_equiv_pos_as_xyz
'x, y, z'
'-x+1/2, y+1/2, -z+1/2'
'-x, -y, -z'
'x-1/2, -y-1/2, z-1/2'

loop_
_atom_site_type_symbol
_atom_site_label
_atom_site_fract_x
_atom_site_fract_y
_atom_site_fract_z
_atom_site_U_iso_or_equiv
_atom_site_adp_type
_atom_site_calc_flag
_atom_site_refinement_flags
_atom_site_occupancy
_atom_site_symmetry_multiplicity
Pd Pd1 0.52714(4) 0.06214(2) 0.31928(3) 0.02593(12) Uani d . 1 1
Br Br1 0.38710(6) -0.07475(3) 0.31457(4) 0.03824(16) Uani d . 1 1
Br Br2 0.28059(6) 0.14467(4) 0.26892(5) 0.04539(18) Uani d . 1 1
N N1 0.8184(5) 0.0074(3) 0.0802(3) 0.0343(9) Uani d . 1 1
N N2 0.7670(5) 0.1852(3) 0.0770(3) 0.0398(10) Uani d . 1 1
N N3 0.7370(4) -0.0038(2) 0.3554(3) 0.0252(8) Uani d . 1 1
N N4 0.6582(5) 0.1732(2) 0.3405(3) 0.0307(9) Uani d . 1 1
C C1 0.8039(5) 0.0504(3) 0.1757(4) 0.0259(10) Uani d . 1 1
C C2 0.7740(5) 0.1390(3) 0.1735(4) 0.0301(11) Uani d . 1 1
C C3 0.7795(6) 0.1421(4) -0.0176(4) 0.0420(13) Uani d . 1 1
H H3 0.7716 0.1729 -0.0873 0.050 Uiso calc R 1 1
C C4 0.8037(6) 0.0538(3) -0.0161(4) 0.0383(12) Uani d . 1 1
H H4 0.8101 0.0250 -0.0853 0.046 Uiso calc R 1 1
C C5 0.8369(5) -0.0063(3) 0.2804(4) 0.0257(10) Uani d . 1 1
C C6 0.9677(6) -0.0606(3) 0.2958(4) 0.0348(12) Uani d . 1 1
H H6 1.0364 -0.0613 0.2419 0.042 Uiso calc R 1 1
C C7 0.9980(6) -0.1141(3) 0.3906(4) 0.0403(13) Uani d . 1 1
H H7 1.0860 -0.1531 0.4017 0.048 Uiso calc R 1 1
C C8 0.8991(6) -0.1098(3) 0.4681(4) 0.0354(12) Uani d . 1 1
H H8 0.9202 -0.1447 0.5349 0.042 Uiso calc R 1 1
C C9 0.7696(6) -0.0552(3) 0.4493(4) 0.0295(11) Uani d . 1 1
H H9 0.7011 -0.0532 0.5033 0.035 Uiso calc R 1 1
C C10 0.7647(5) 0.1935(3) 0.2749(4) 0.0315(11) Uani d . 1 1
C C11 0.8591(6) 0.2670(3) 0.2963(4) 0.0398(13) Uani d . 1 1
H H11 0.9325 0.2813 0.2485 0.048 Uiso calc R 1 1
C C12 0.8459(7) 0.3190(3) 0.3869(5) 0.0455(14) Uani d . 1 1
H H12 0.9106 0.3694 0.4031 0.055 Uiso calc R 1 1
C C13 0.7370(7) 0.2973(4) 0.4548(4) 0.0467(15) Uani d . 1 1
H H13 0.7255 0.3326 0.5179 0.056 Uiso calc R 1 1
C C14 0.6474(6) 0.2249(3) 0.4294(4) 0.0390(13) Uani d . 1 1
H H14 0.5735 0.2099 0.4765 0.047 Uiso calc R 1 1

loop_
_atom_site_aniso_label
_atom_site_aniso_U_11
_atom_site_aniso_U_22
_atom_site_aniso_U_33
_atom_site_aniso_U_12
_atom_site_aniso_U_13
_atom_site_aniso_U_23
Pd1 0.0282(2) 0.0277(2) 0.0233(2) 0.00439(15) 0.00855(14) 0.00168(14)
Br1 0.0316(3) 0.0399(3) 0.0447(3) -0.0018(2) 0.0111(2) -0.0006(2)
Br2 0.0450(3) 0.0547(4) 0.0378(3) 0.0204(3) 0.0114(2) 0.0097(2)
N1 0.044(2) 0.032(2) 0.030(2) 0.0060(19) 0.0149(18) 0.0043(18)
N2 0.050(3) 0.034(3) 0.036(2) 0.000(2) 0.009(2) 0.010(2)
N3 0.0271(19) 0.024(2) 0.026(2) -0.0015(17) 0.0076(16) -0.0005(16)
N4 0.044(2) 0.022(2) 0.026(2) 0.0063(18) 0.0077(18) 0.0030(16)
C1 0.022(2) 0.030(3) 0.027(2) -0.0020(19) 0.0067(18) 0.003(2)
C2 0.029(2) 0.033(3) 0.030(3) -0.005(2) 0.009(2) 0.004(2)
C3 0.053(3) 0.043(4) 0.030(3) -0.008(3) 0.010(2) 0.006(2)
C4 0.046(3) 0.042(3) 0.031(3) 0.003(2) 0.017(2) 0.000(2)
C5 0.025(2) 0.026(3) 0.025(2) -0.003(2) 0.0019(18) 0.0001(19)
C6 0.026(2) 0.042(3) 0.038(3) 0.002(2) 0.010(2) 0.006(2)
C7 0.029(3) 0.042(3) 0.049(3) 0.004(2) 0.006(2) 0.011(3)
C8 0.036(3) 0.029(3) 0.038(3) 0.001(2) 0.002(2) 0.012(2)
C9 0.034(3) 0.031(3) 0.023(2) -0.001(2) 0.0033(19) 0.001(2)
C10 0.035(3) 0.026(3) 0.033(3) 0.006(2) 0.002(2) 0.007(2)
C11 0.040(3) 0.031(3) 0.045(3) -0.002(2) 0.000(2) 0.002(2)
C12 0.053(4) 0.024(3) 0.052(3) -0.002(2) -0.010(3) -0.005(3)
C13 0.071(4) 0.034(3) 0.030(3) 0.010(3) -0.003(3) -0.002(2)
C14 0.055(3) 0.033(3) 0.029(3) 0.012(3) 0.009(2) 0.003(2)

loop_
_atom_type_symbol
_atom_type_description
_atom_type_scat_dispersion_real
_atom_type_scat_dispersion_imag
_atom_type_scat_source
C C 0.0033 0.0016 'International Tables Vol C Tables 4.2.6.8 and 6.1.1.4'
H H 0.0000 0.0000 'International Tables Vol C Tables 4.2.6.8 and 6.1.1.4'
Br Br -0.2901 2.4595 'International Tables Vol C Tables 4.2.6.8 and 6.1.1.4'
N N 0.0061 0.0033 'International Tables Vol C Tables 4.2.6.8 and 6.1.1.4'
Pd Pd -0.9988 1.0072 'International Tables Vol C Tables 4.2.6.8 and 6.1.1.4'

loop_
_geom_angle_atom_site_label_1
_geom_angle_atom_site_label_2
_geom_angle_atom_site_label_3
_geom_angle
_geom_angle_publ_flag
N3 Pd1 N4 87.44(14) y
N3 Pd1 Br1 88.74(10) ?
N4 Pd1 Br1 173.69(10) ?
N3 Pd1 Br2 177.29(10) ?
N4 Pd1 Br2 91.01(11) ?
Br1 Pd1 Br2 92.99(3) y
C4 N1 C1 117.1(4) ?
C3 N2 C2 117.7(4) ?
C5 N3 C9 118.6(4) ?
C5 N3 Pd1 121.0(3) ?
C9 N3 Pd1 119.9(3) ?
C10 N4 C14 118.5(4) ?
C10 N4 Pd1 122.7(3) ?
C14 N4 Pd1 118.6(4) ?
N1 C1 C2 121.0(4) ?
N1 C1 C5 112.6(4) ?
C2 C1 C5 126.1(4) ?
N2 C2 C1 120.9(4) ?
N2 C2 C10 113.4(4) ?
C1 C2 C10 125.3(4) ?
N2 C3 C4 121.2(5) ?
N2 C3 H3 119.4 ?
C4 C3 H3 119.4 ?
N1 C4 C3 121.9(5) ?
N1 C4 H4 119.0 ?
C3 C4 H4 119.0 ?
N3 C5 C6 121.7(4) ?
N3 C5 C1 119.6(4) ?
C6 C5 C1 118.7(4) ?
C5 C6 C7 119.3(5) ?
C5 C6 H6 120.3 ?
C7 C6 H6 120.3 ?
C8 C7 C6 118.9(5) ?
C8 C7 H7 120.6 ?
C6 C7 H7 120.6 ?
C7 C8 C9 120.0(4) ?
C7 C8 H8 120.0 ?
C9 C8 H8 120.0 ?
N3 C9 C8 121.5(5) ?
N3 C9 H9 119.2 ?
C8 C9 H9 119.2 ?
N4 C10 C11 121.1(5) ?
N4 C10 C2 119.4(4) ?
C11 C10 C2 119.4(4) ?
C12 C11 C10 119.4(5) ?
C12 C11 H11 120.3 ?
C10 C11 H11 120.3 ?
C11 C12 C13 119.2(5) ?
C11 C12 H12 120.4 ?
C13 C12 H12 120.4 ?
C14 C13 C12 118.7(5) ?
C14 C13 H13 120.6 ?
C12 C13 H13 120.6 ?
N4 C14 C13 123.0(5) ?
N4 C14 H14 118.5 ?
C13 C14 H14 118.5 ?

loop_
_geom_bond_atom_site_label_1
_geom_bond_atom_site_label_2
_geom_bond_distance
_geom_bond_publ_flag
Pd1 N3 2.029(4) y
Pd1 N4 2.031(4) y
Pd1 Br1 2.4183(8) y
Pd1 Br2 2.4288(8) y
N1 C4 1.339(6) ?
N1 C1 1.345(6) ?
N2 C3 1.333(6) ?
N2 C2 1.346(6) ?
N3 C5 1.349(5) ?
N3 C9 1.357(6) ?
N4 C10 1.344(6) ?
N4 C14 1.345(6) ?
C1 C2 1.388(6) ?
C1 C5 1.506(6) ?
C2 C10 1.488(6) ?
C3 C4 1.374(7) ?
C3 H3 0.9500 ?
C4 H4 0.9500 ?
C5 C6 1.376(6) ?
C6 C7 1.384(7) ?
C6 H6 0.9500 ?
C7 C8 1.368(7) ?
C7 H7 0.9500 ?
C8 C9 1.371(7) ?
C8 H8 0.9500 ?
C9 H9 0.9500 ?
C10 C11 1.385(7) ?
C11 C12 1.368(7) ?
C11 H11 0.9500 ?
C12 C13 1.385(8) ?
C12 H12 0.9500 ?
C13 C14 1.353(7) ?
C13 H13 0.9500 ?
C14 H14 0.9500 ?

loop_
_geom_hbond_atom_site_label_D
_geom_hbond_atom_site_label_H
_geom_hbond_atom_site_label_A
_geom_hbond_site_symmetry_A
_geom_hbond_distance_DH
_geom_hbond_distance_HA
_geom_hbond_distance_DA
_geom_hbond_angle_DHA
C11 H11 Br1 2_655 0.95 2.88 3.670(5) 141.4

loop_
_geom_torsion_atom_site_label_1
_geom_torsion_atom_site_label_2
_geom_torsion_atom_site_label_3
_geom_torsion_atom_site_label_4
_geom_torsion
N4 Pd1 N3 C5 -71.4(3)
Br1 Pd1 N3 C5 113.6(3)
N4 Pd1 N3 C9 116.8(3)
Br1 Pd1 N3 C9 -58.2(3)
N3 Pd1 N4 C10 61.5(4)
Br2 Pd1 N4 C10 -116.3(3)
N3 Pd1 N4 C14 -113.0(3)
Br2 Pd1 N4 C14 69.3(3)
C4 N1 C1 C2 0.4(6)
C4 N1 C1 C5 -174.9(4)
C3 N2 C2 C1 4.2(7)
C3 N2 C2 C10 178.0(4)
N1 C1 C2 N2 -3.5(7)
C5 C1 C2 N2 171.1(4)
N1 C1 C2 C10 -176.5(4)
C5 C1 C2 C10 -1.9(7)
C2 N2 C3 C4 -1.9(8)
C1 N1 C4 C3 1.9(7)
N2 C3 C4 N1 -1.1(8)
C9 N3 C5 C6 1.5(6)
Pd1 N3 C5 C6 -170.4(3)
C9 N3 C5 C1 -179.7(4)
Pd1 N3 C5 C1 8.4(5)
N1 C1 C5 N3 -134.1(4)
C2 C1 C5 N3 50.8(6)
N1 C1 C5 C6 44.7(6)
C2 C1 C5 C6 -130.3(5)
N3 C5 C6 C7 -0.1(7)
C1 C5 C6 C7 -178.9(4)
C5 C6 C7 C8 -1.7(8)
C6 C7 C8 C9 2.1(8)
C5 N3 C9 C8 -1.1(6)
Pd1 N3 C9 C8 170.9(3)
C7 C8 C9 N3 -0.7(7)
C14 N4 C10 C11 -1.5(7)
Pd1 N4 C10 C11 -175.9(3)
C14 N4 C10 C2 -177.6(4)
Pd1 N4 C10 C2 7.9(6)
N2 C2 C10 N4 129.0(4)
C1 C2 C10 N4 -57.6(6)
N2 C2 C10 C11 -47.3(6)
C1 C2 C10 C11 126.2(5)
N4 C10 C11 C12 1.2(7)
C2 C10 C11 C12 177.4(4)
C10 C11 C12 C13 -0.6(8)
C11 C12 C13 C14 0.3(8)
C10 N4 C14 C13 1.1(7)
Pd1 N4 C14 C13 175.8(4)
C12 C13 C14 N4 -0.5(8)

loop_
_cod_related_entry_id
_cod_related_entry_database
_cod_related_entry_code
1 ChemSpider 30657290
